data_7715598
loop_
_publ_author_name
'Mukhopadhyay, Narottam'
'Sengupta, Arunava'
'Lloret, Francesc'
'Mukherjee, Rabindranath'

_publ_section_title
;
 Phenoxazinyl Zn(II) diradical complex formed <i>via</i> redox-driven
 cyclization of a 2-aminophenol-based N<sub>3</sub>O ligand. Isolation of
 the modified N<sub>3</sub> ligand radical and its Ni(II) complex.
;
_journal_issue 15
_journal_name_full 'Dalton transactions (Cambridge, England : 2003)'
_journal_page_first 6515
_journal_page_last 6519
_journal_paper_doi 10.1039/d4dt00374h
_journal_volume 53
_journal_year 2024
_chemical_formula_moiety 'C52 H54 N6 O4 Zn'
_chemical_formula_sum 'C52 H54 N6 O4 Zn'
_chemical_formula_weight 892.38
_chemical_name_systematic '[Zn(L*)2]'
_space_group_crystal_system monoclinic
_space_group_IT_number 15
_space_group_name_Hall '-C 2yc'
_space_group_name_H-M_alt 'C 1 2/c 1'
_atom_sites_solution_hydrogens geom
_atom_sites_solution_primary dual
_audit_creation_date 2024-01-22
_audit_creation_method
;
Olex2 1.5
(compiled 2023.08.24 svn.re1ec1418 for OlexSys, GUI svn.r6817)
;
_audit_update_record
;
2024-01-23 deposited with the CCDC.	2024-03-18 downloaded from the CCDC.
;
_cell_angle_alpha 90
_cell_angle_beta 120.956(4)
_cell_angle_gamma 90
_cell_formula_units_Z 8
_cell_length_a 26.7335(16)
_cell_length_b 17.2618(16)
_cell_length_c 23.2287(19)
_cell_measurement_reflns_used 9908
_cell_measurement_temperature 100(2)
_cell_measurement_theta_max 25.028
_cell_measurement_theta_min 2.360
_cell_volume 9192.5(13)
_computing_cell_refinement 'SAINT V8.38A (Bruker, 2018)'
_computing_data_collection 'SAINT V8.38A (Bruker, 2018)'
_computing_data_reduction 'SAINT V8.38A (Bruker, 2018)'
_computing_molecular_graphics 'Olex2 1.5 (Dolomanov et al., 2009)'
_computing_publication_material 'Olex2 1.5 (Dolomanov et al., 2009)'
_computing_structure_refinement 'SHELXL 2018/3 (Sheldrick, 2015)'
_computing_structure_solution 'SHELXT 2018/2 (Sheldrick, 2018)'
_diffrn_ambient_temperature 100(2)
_diffrn_detector 'Bruker APEX2 area detector'
_diffrn_detector_type 'CCD area detector'
_diffrn_measured_fraction_theta_full 0.999
_diffrn_measured_fraction_theta_max 0.999
_diffrn_measurement_device 'three-circle diffractometer'
_diffrn_measurement_device_type 'Bruker APEX-II CCD'
_diffrn_measurement_method '\f and \w scans'
_diffrn_radiation_monochromator 'mirror optics'
_diffrn_radiation_probe x-ray
_diffrn_radiation_type MoK\a
_diffrn_radiation_wavelength 0.71073
_diffrn_reflns_av_R_equivalents 0.0687
_diffrn_reflns_av_unetI/netI 0.0432
_diffrn_reflns_Laue_measured_fraction_full 0.999
_diffrn_reflns_Laue_measured_fraction_max 0.999
_diffrn_reflns_limit_h_max 31
_diffrn_reflns_limit_h_min -31
_diffrn_reflns_limit_k_max 20
_diffrn_reflns_limit_k_min -20
_diffrn_reflns_limit_l_max 27
_diffrn_reflns_limit_l_min -27
_diffrn_reflns_number 56195
_diffrn_reflns_point_group_measured_fraction_full 0.999
_diffrn_reflns_point_group_measured_fraction_max 0.999
_diffrn_reflns_theta_full 25.028
_diffrn_reflns_theta_max 25.028
_diffrn_reflns_theta_min 2.360
_diffrn_source_current 1.0
_diffrn_source_power 0.05
_diffrn_source_type 'Incoatec I\ms'
_diffrn_source_voltage 50.0
_diffrn_standards_number 0
_exptl_absorpt_coefficient_mu 0.587
_exptl_absorpt_correction_T_max 0.7457
_exptl_absorpt_correction_T_min 0.6999
_exptl_absorpt_correction_type multi-scan
_exptl_absorpt_process_details
;
SADABS-2016/2 (Bruker,2016/2) was used for absorption correction.
wR2(int) was 0.1357 before and 0.0634 after correction.
The Ratio of minimum to maximum transmission is 0.9386.
The \l/2 correction factor is Not present.
;
_exptl_crystal_colour 'metallic dark brown'
_exptl_crystal_colour_lustre metallic
_exptl_crystal_colour_modifier dark
_exptl_crystal_colour_primary brown
_exptl_crystal_density_diffrn 1.290
_exptl_crystal_description Block
_exptl_crystal_F_000 3760
_exptl_crystal_preparation 'Slow evaporation'
_exptl_crystal_recrystallization_method 'Re-crystallisation from solvent: CH2Cl2, CH3OH'
_exptl_crystal_size_max 0.3
_exptl_crystal_size_mid 0.2
_exptl_crystal_size_min 0.2
_refine_diff_density_max 0.393
_refine_diff_density_min -0.483
_refine_diff_density_rms 0.060
_refine_ls_extinction_method none
_refine_ls_goodness_of_fit_ref 1.069
_refine_ls_hydrogen_treatment constr
_refine_ls_matrix_type full
_refine_ls_number_parameters 580
_refine_ls_number_reflns 8104
_refine_ls_number_restraints 0
_refine_ls_restrained_S_all 1.069
_refine_ls_R_factor_all 0.0606
_refine_ls_R_factor_gt 0.0381
_refine_ls_shift/su_max 0.002
_refine_ls_shift/su_mean 0.000
_refine_ls_structure_factor_coef Fsqd
_refine_ls_weighting_details 'w=1/[\s^2^(Fo^2^)+(0.0269P)^2^+17.8239P] where P=(Fo^2^+2Fc^2^)/3'
_refine_ls_weighting_scheme calc
_refine_ls_wR_factor_gt 0.0812
_refine_ls_wR_factor_ref 0.0952
_reflns_Friedel_coverage 0.000
_reflns_number_gt 6292
_reflns_number_total 8104
_reflns_threshold_expression 'I > 2\s(I)'
_cod_data_source_file d4dt00374h2.cif
_cod_data_source_block Complex1
_cod_depositor_comments 'Adding full bibliography for 7715598--7715600.cif.'
_cod_database_code 7715598
_shelx_shelxl_version_number 2018/3
_shelx_space_group_comment
;
The symmetry employed for this shelxl refinement is uniquely defined
by the following loop, which should always be used as a source of
symmetry information in preference to the above space-group names.
They are only intended as comments.
;
_shelx_estimated_absorpt_t_max 0.892
_shelx_estimated_absorpt_t_min 0.844
_olex2_refinement_description
;
1. Fixed Uiso
 At 1.2 times of:
  All C(H) groups
 At 1.5 times of:
  All C(H,H,H) groups
2.a Aromatic/amide H refined with riding coordinates:
 C30(H30), C42(H42), C14(H14), C28(H28), C27(H27), C34(H34), C29(H29),
 C40(H40), C35(H35), C1(H1), C16(H16), C36(H36), C8(H8), C2(H2), C9(H9),
 C10(H10), C4(H4), C3(H3)
2.b Idealised Me refined as rotating group:
 C52(H52A,H52B,H52C), C51(H51A,H51B,H51C), C50(H50A,H50B,H50C), C47(H47A,H47B,
 H47C), C46(H46A,H46B,H46C), C20(H20A,H20B,H20C), C21(H21A,H21B,H21C), C24(H24A,
 H24B,H24C), C48(H48A,H48B,H48C), C25(H25A,H25B,H25C), C22(H22A,H22B,H22C),
 C26(H26A,H26B,H26C)
;
_olex2_exptl_crystal_mounting_method 'with oil'
_olex2_submission_original_sample_id 'Complex 1'
_olex2_submission_special_instructions 'No special instructions were received'

loop_
_space_group_symop_operation_xyz
'x, y, z'
'-x, y, -z+1/2'
'x+1/2, y+1/2, z'
'-x+1/2, y+1/2, -z+1/2'
'-x, -y, -z'
'x, -y, z-1/2'
'-x+1/2, -y+1/2, -z'
'x+1/2, -y+1/2, z-1/2'

loop_
_atom_site_label
_atom_site_type_symbol
_atom_site_fract_x
_atom_site_fract_y
_atom_site_fract_z
_atom_site_U_iso_or_equiv
_atom_site_adp_type
_atom_site_occupancy
_atom_site_site_symmetry_order
_atom_site_calc_flag
_atom_site_refinement_flags_posn
_atom_site_refinement_flags_adp
_atom_site_refinement_flags_occupancy
_atom_site_disorder_assembly
_atom_site_disorder_group
Zn1 Zn 0.65503(2) 0.57620(2) 0.68956(2) 0.02146(9) Uani 1 1 d . . . . .
O3 O 0.83412(7) 0.65625(10) 0.90370(8) 0.0255(4) Uani 1 1 d . . . . .
O1 O 0.60325(8) 0.85355(10) 0.63195(9) 0.0286(4) Uani 1 1 d . . . . .
O2 O 0.67932(8) 0.54606(11) 0.52598(9) 0.0308(4) Uani 1 1 d . . . . .
O4 O 0.59476(7) 0.45058(10) 0.79528(9) 0.0278(4) Uani 1 1 d . . . . .
N5 N 0.65020(8) 0.53144(12) 0.76915(10) 0.0207(5) Uani 1 1 d . . . . .
N6 N 0.73833(8) 0.61341(12) 0.77785(10) 0.0201(4) Uani 1 1 d . . . . .
N4 N 0.56509(9) 0.53492(12) 0.64175(10) 0.0219(5) Uani 1 1 d . . . . .
N3 N 0.62704(8) 0.69626(12) 0.66887(10) 0.0216(5) Uani 1 1 d . . . . .
N2 N 0.65683(9) 0.59909(12) 0.60248(10) 0.0228(5) Uani 1 1 d . . . . .
N1 N 0.69440(9) 0.47172(12) 0.67635(10) 0.0240(5) Uani 1 1 d . . . . .
C13 C 0.61444(10) 0.74768(14) 0.70509(12) 0.0211(5) Uani 1 1 d . . . . .
C31 C 0.55379(10) 0.49620(14) 0.68406(12) 0.0215(5) Uani 1 1 d . . . . .
C38 C 0.74303(10) 0.58889(14) 0.83588(12) 0.0209(5) Uani 1 1 d . . . . .
C30 C 0.49922(11) 0.46577(15) 0.66352(13) 0.0244(6) Uani 1 1 d . . . . .
H30 H 0.492635 0.437718 0.694207 0.029 Uiso 1 1 calc R U . . .
C33 C 0.69734(10) 0.54195(14) 0.83342(12) 0.0205(5) Uani 1 1 d . . . . .
C12 C 0.62766(10) 0.72477(15) 0.61464(12) 0.0224(6) Uani 1 1 d . . . . .
C42 C 0.87635(11) 0.73758(14) 0.79062(13) 0.0240(6) Uani 1 1 d . . . . .
H42 H 0.907635 0.766160 0.792751 0.029 Uiso 1 1 calc R U . . .
C18 C 0.60353(11) 0.82659(15) 0.68797(13) 0.0237(6) Uani 1 1 d . . . . .
C43 C 0.87930(10) 0.71951(14) 0.85085(13) 0.0229(6) Uani 1 1 d . . . . .
C41 C 0.82990(10) 0.71606(14) 0.72697(13) 0.0222(6) Uani 1 1 d . . . . .
C32 C 0.60263(10) 0.48981(14) 0.75635(12) 0.0210(5) Uani 1 1 d . . . . .
C37 C 0.79134(11) 0.60783(15) 0.89924(13) 0.0239(6) Uani 1 1 d . . . . .
C44 C 0.83234(11) 0.67713(14) 0.84550(12) 0.0219(5) Uani 1 1 d . . . . .
C14 C 0.61245(11) 0.72092(15) 0.76074(13) 0.0238(6) Uani 1 1 d . . . . .
H14 H 0.619235 0.667609 0.772375 0.029 Uiso 1 1 calc R U . . .
C6 C 0.67674(10) 0.54435(15) 0.57756(13) 0.0246(6) Uani 1 1 d . . . . .
C7 C 0.64144(10) 0.67299(15) 0.57598(12) 0.0238(6) Uani 1 1 d . . . . .
C39 C 0.78432(10) 0.65569(14) 0.78304(12) 0.0205(5) Uani 1 1 d . . . . .
C28 C 0.46594(11) 0.51699(15) 0.55496(13) 0.0274(6) Uani 1 1 d . . . . .
H28 H 0.435944 0.525654 0.509733 0.033 Uiso 1 1 calc R U . . .
C27 C 0.52174(11) 0.54478(15) 0.57847(13) 0.0262(6) Uani 1 1 d . . . . .
H27 H 0.529486 0.571974 0.548328 0.031 Uiso 1 1 calc R U . . .
C34 C 0.70460(11) 0.51460(15) 0.89380(12) 0.0247(6) Uani 1 1 d . . . . .
H34 H 0.675215 0.483020 0.893171 0.030 Uiso 1 1 calc R U . . .
C49 C 0.82869(11) 0.73845(16) 0.66232(13) 0.0270(6) Uani 1 1 d . . . . .
C29 C 0.45448(11) 0.47649(15) 0.59817(13) 0.0264(6) Uani 1 1 d . . . . .
H29 H 0.416630 0.456469 0.583218 0.032 Uiso 1 1 calc R U . . .
C5 C 0.69978(10) 0.47355(15) 0.62199(13) 0.0246(6) Uani 1 1 d . . . . .
C11 C 0.61604(11) 0.80305(16) 0.59563(13) 0.0270(6) Uani 1 1 d . . . . .
C40 C 0.78406(11) 0.67618(14) 0.72458(13) 0.0229(6) Uani 1 1 d . . . . .
H40 H 0.751527 0.662300 0.682176 0.027 Uiso 1 1 calc R U . . .
C35 C 0.75410(11) 0.53285(15) 0.95479(13) 0.0272(6) Uani 1 1 d . . . . .
H35 H 0.758301 0.512581 0.995079 0.033 Uiso 1 1 calc R U . . .
C15 C 0.60075(11) 0.77072(15) 0.79928(13) 0.0253(6) Uani 1 1 d . . . . .
C19 C 0.60057(12) 0.74097(15) 0.86132(13) 0.0280(6) Uani 1 1 d . . . . .
C17 C 0.59332(11) 0.87942(15) 0.72613(14) 0.0274(6) Uani 1 1 d . . . . .
C1 C 0.71585(11) 0.41108(15) 0.71737(14) 0.0299(6) Uani 1 1 d . . . . .
H1 H 0.711662 0.409614 0.755567 0.036 Uiso 1 1 calc R U . . .
C16 C 0.59219(12) 0.84922(15) 0.78101(14) 0.0290(6) Uani 1 1 d . . . . .
H16 H 0.585171 0.883978 0.807797 0.035 Uiso 1 1 calc R U . . .
C45 C 0.93068(11) 0.74512(15) 0.91933(13) 0.0274(6) Uani 1 1 d . . . . .
C36 C 0.79757(11) 0.58006(16) 0.95815(13) 0.0283(6) Uani 1 1 d . . . . .
H36 H 0.830907 0.592943 1.000214 0.034 Uiso 1 1 calc R U . . .
C8 C 0.64051(11) 0.70324(17) 0.51948(13) 0.0292(6) Uani 1 1 d . . . . .
H8 H 0.648504 0.670397 0.492360 0.035 Uiso 1 1 calc R U . . .
C2 C 0.74391(12) 0.35015(16) 0.70716(15) 0.0327(7) Uani 1 1 d . . . . .
H2 H 0.759303 0.308192 0.737937 0.039 Uiso 1 1 calc R U . . .
C9 C 0.62791(12) 0.78137(17) 0.50281(14) 0.0330(7) Uani 1 1 d . . . . .
H9 H 0.627210 0.800463 0.464045 0.040 Uiso 1 1 calc R U . . .
C52 C 0.89009(12) 0.75779(18) 0.67576(14) 0.0357(7) Uani 1 1 d . . . . .
H52A H 0.905370 0.803207 0.705142 0.053 Uiso 1 1 calc R U . . .
H52B H 0.887880 0.768948 0.633141 0.053 Uiso 1 1 calc R U . . .
H52C H 0.916057 0.713528 0.697539 0.053 Uiso 1 1 calc R U . . .
C10 C 0.61640(11) 0.83194(17) 0.54074(14) 0.0317(7) Uani 1 1 d . . . . .
H10 H 0.608954 0.885212 0.529158 0.038 Uiso 1 1 calc R U . . .
C51 C 0.78941(13) 0.80941(17) 0.63194(14) 0.0361(7) Uani 1 1 d . . . . .
H51A H 0.750681 0.798083 0.624764 0.054 Uiso 1 1 calc R U . . .
H51B H 0.785917 0.822184 0.588911 0.054 Uiso 1 1 calc R U . . .
H51C H 0.806457 0.853437 0.662683 0.054 Uiso 1 1 calc R U . . .
C50 C 0.80403(12) 0.67133(17) 0.61144(14) 0.0337(7) Uani 1 1 d . . . . .
H50A H 0.828677 0.625407 0.630920 0.050 Uiso 1 1 calc R U . . .
H50B H 0.803484 0.686349 0.570428 0.050 Uiso 1 1 calc R U . . .
H50C H 0.764252 0.659517 0.600586 0.050 Uiso 1 1 calc R U . . .
C47 C 0.96049(11) 0.67451(16) 0.96505(14) 0.0327(7) Uani 1 1 d . . . . .
H47A H 0.932407 0.647359 0.973014 0.049 Uiso 1 1 calc R U . . .
H47B H 0.993570 0.692010 1.007972 0.049 Uiso 1 1 calc R U . . .
H47C H 0.974432 0.639294 0.943209 0.049 Uiso 1 1 calc R U . . .
C46 C 0.90839(12) 0.80117(16) 0.95260(13) 0.0317(6) Uani 1 1 d . . . . .
H46A H 0.891503 0.847049 0.924174 0.047 Uiso 1 1 calc R U . . .
H46B H 0.940921 0.816880 0.996615 0.047 Uiso 1 1 calc R U . . .
H46C H 0.878541 0.775318 0.958230 0.047 Uiso 1 1 calc R U . . .
C4 C 0.72647(11) 0.41422(16) 0.60762(15) 0.0322(7) Uani 1 1 d . . . . .
H4 H 0.729306 0.416233 0.568527 0.039 Uiso 1 1 calc R U . . .
C20 C 0.56570(13) 0.79455(18) 0.88038(15) 0.0382(7) Uani 1 1 d . . . . .
H20A H 0.584188 0.845712 0.892368 0.057 Uiso 1 1 calc R U . . .
H20B H 0.564830 0.772660 0.918783 0.057 Uiso 1 1 calc R U . . .
H20C H 0.525751 0.799551 0.842174 0.057 Uiso 1 1 calc R U . . .
C23 C 0.58388(13) 0.96645(16) 0.70886(15) 0.0345(7) Uani 1 1 d . . . . .
C21 C 0.66386(13) 0.73649(19) 0.92002(15) 0.0435(8) Uani 1 1 d . . . . .
H21A H 0.685920 0.700697 0.908619 0.065 Uiso 1 1 calc R U . . .
H21B H 0.664456 0.717836 0.960220 0.065 Uiso 1 1 calc R U . . .
H21C H 0.681627 0.788067 0.928727 0.065 Uiso 1 1 calc R U . . .
C24 C 0.63496(13) 1.00060(17) 0.70498(17) 0.0433(8) Uani 1 1 d . . . . .
H24A H 0.671162 0.993832 0.748275 0.065 Uiso 1 1 calc R U . . .
H24B H 0.628102 1.055924 0.694301 0.065 Uiso 1 1 calc R U . . .
H24C H 0.638301 0.973881 0.669874 0.065 Uiso 1 1 calc R U . . .
C48 C 0.97697(12) 0.78894(18) 0.91186(14) 0.0382(7) Uani 1 1 d . . . . .
H48A H 0.991713 0.755452 0.889787 0.057 Uiso 1 1 calc R U . . .
H48B H 1.009225 0.803796 0.956342 0.057 Uiso 1 1 calc R U . . .
H48C H 0.959524 0.835545 0.884686 0.057 Uiso 1 1 calc R U . . .
C3 C 0.74892(12) 0.35200(17) 0.65105(15) 0.0363(7) Uani 1 1 d . . . . .
H3 H 0.767662 0.310829 0.642286 0.044 Uiso 1 1 calc R U . . .
C25 C 0.52706(13) 0.97808(17) 0.64210(17) 0.0448(8) Uani 1 1 d . . . . .
H25A H 0.529791 0.952238 0.606250 0.067 Uiso 1 1 calc R U . . .
H25B H 0.520265 1.033584 0.632296 0.067 Uiso 1 1 calc R U . . .
H25C H 0.494634 0.955871 0.644896 0.067 Uiso 1 1 calc R U . . .
C22 C 0.57316(16) 0.66020(18) 0.84922(17) 0.0479(9) Uani 1 1 d . . . . .
H22A H 0.532801 0.662286 0.811517 0.072 Uiso 1 1 calc R U . . .
H22B H 0.573642 0.642832 0.889664 0.072 Uiso 1 1 calc R U . . .
H22C H 0.595520 0.623833 0.838734 0.072 Uiso 1 1 calc R U . . .
C26 C 0.58068(16) 1.01262(17) 0.76346(18) 0.0525(9) Uani 1 1 d . . . . .
H26A H 0.546623 0.995760 0.765499 0.079 Uiso 1 1 calc R U . . .
H26B H 0.577200 1.067981 0.752692 0.079 Uiso 1 1 calc R U . . .
H26C H 0.616180 1.003563 0.806989 0.079 Uiso 1 1 calc R U . . .

loop_
_atom_site_aniso_label
_atom_site_aniso_U_11
_atom_site_aniso_U_22
_atom_site_aniso_U_33
_atom_site_aniso_U_23
_atom_site_aniso_U_13
_atom_site_aniso_U_12
Zn1 0.02165(15) 0.02387(16) 0.02179(16) -0.00221(13) 0.01327(12) -0.00286(13)
O3 0.0254(9) 0.0304(10) 0.0219(9) -0.0033(8) 0.0129(8) -0.0076(8)
O1 0.0317(10) 0.0262(10) 0.0332(11) 0.0068(8) 0.0204(9) 0.0023(8)
O2 0.0305(10) 0.0430(12) 0.0242(10) -0.0061(9) 0.0178(9) -0.0037(9)
O4 0.0245(9) 0.0322(10) 0.0312(10) 0.0049(8) 0.0175(8) -0.0032(8)
N5 0.0216(11) 0.0215(11) 0.0226(11) -0.0035(9) 0.0139(9) -0.0025(9)
N6 0.0182(10) 0.0217(11) 0.0220(11) -0.0026(9) 0.0115(9) -0.0017(9)
N4 0.0218(11) 0.0219(11) 0.0236(11) -0.0023(9) 0.0129(9) -0.0011(9)
N3 0.0193(10) 0.0252(12) 0.0222(11) -0.0008(9) 0.0120(9) -0.0032(9)
N2 0.0206(11) 0.0270(12) 0.0217(11) -0.0019(9) 0.0116(9) -0.0033(9)
N1 0.0221(11) 0.0244(12) 0.0277(12) -0.0042(10) 0.0144(10) -0.0060(9)
C13 0.0164(12) 0.0218(13) 0.0264(14) -0.0018(11) 0.0119(11) -0.0030(10)
C31 0.0227(13) 0.0177(13) 0.0278(14) -0.0046(11) 0.0156(11) 0.0015(10)
C38 0.0206(12) 0.0211(13) 0.0237(13) -0.0021(11) 0.0133(11) -0.0011(10)
C30 0.0239(13) 0.0252(14) 0.0298(15) -0.0049(11) 0.0180(12) -0.0030(11)
C33 0.0235(13) 0.0183(13) 0.0237(14) -0.0044(11) 0.0149(11) -0.0029(11)
C12 0.0175(12) 0.0262(14) 0.0217(13) 0.0024(11) 0.0088(11) -0.0029(11)
C42 0.0222(13) 0.0210(13) 0.0320(15) -0.0024(11) 0.0163(12) -0.0029(11)
C18 0.0206(13) 0.0249(14) 0.0273(14) 0.0027(11) 0.0135(11) -0.0025(11)
C43 0.0209(13) 0.0202(13) 0.0263(14) -0.0027(11) 0.0112(11) -0.0012(11)
C41 0.0222(13) 0.0219(13) 0.0264(14) -0.0035(11) 0.0152(11) -0.0011(11)
C32 0.0206(13) 0.0214(13) 0.0260(14) -0.0042(11) 0.0155(11) -0.0006(11)
C37 0.0238(13) 0.0233(14) 0.0278(14) -0.0052(11) 0.0156(12) -0.0059(11)
C44 0.0242(13) 0.0207(13) 0.0237(14) -0.0011(11) 0.0144(11) 0.0006(11)
C14 0.0262(14) 0.0189(13) 0.0285(14) 0.0003(11) 0.0156(12) -0.0014(11)
C6 0.0177(12) 0.0314(15) 0.0263(14) -0.0088(12) 0.0124(11) -0.0098(11)
C7 0.0177(12) 0.0320(15) 0.0214(13) -0.0015(11) 0.0099(11) -0.0040(11)
C39 0.0203(13) 0.0180(13) 0.0258(14) -0.0014(10) 0.0138(11) 0.0008(10)
C28 0.0249(14) 0.0273(15) 0.0269(14) -0.0032(12) 0.0112(12) 0.0018(12)
C27 0.0277(14) 0.0255(14) 0.0249(14) -0.0018(11) 0.0130(12) -0.0011(12)
C34 0.0297(14) 0.0232(14) 0.0270(14) -0.0031(11) 0.0186(12) -0.0034(11)
C49 0.0263(14) 0.0326(15) 0.0274(14) -0.0050(12) 0.0176(12) -0.0089(12)
C29 0.0197(13) 0.0251(14) 0.0343(15) -0.0076(12) 0.0138(12) -0.0013(11)
C5 0.0190(13) 0.0287(15) 0.0293(15) -0.0076(12) 0.0146(11) -0.0070(11)
C11 0.0228(13) 0.0308(15) 0.0281(15) 0.0018(12) 0.0137(12) -0.0001(12)
C40 0.0220(13) 0.0207(13) 0.0265(14) -0.0036(11) 0.0128(11) -0.0018(11)
C35 0.0314(15) 0.0319(15) 0.0222(14) -0.0012(12) 0.0167(12) -0.0052(12)
C15 0.0271(14) 0.0223(14) 0.0292(15) -0.0031(11) 0.0165(12) -0.0031(11)
C19 0.0360(15) 0.0248(14) 0.0298(15) -0.0007(12) 0.0217(13) 0.0040(12)
C17 0.0262(14) 0.0209(14) 0.0396(16) 0.0005(12) 0.0200(13) -0.0019(11)
C1 0.0285(14) 0.0300(16) 0.0358(16) -0.0019(13) 0.0197(13) -0.0056(12)
C16 0.0352(15) 0.0210(14) 0.0368(16) -0.0046(12) 0.0228(13) -0.0018(12)
C45 0.0209(13) 0.0277(15) 0.0294(15) -0.0037(12) 0.0100(12) -0.0076(11)
C36 0.0291(14) 0.0330(15) 0.0211(14) -0.0031(12) 0.0118(12) -0.0025(12)
C8 0.0247(14) 0.0423(17) 0.0212(14) -0.0001(12) 0.0123(12) -0.0019(12)
C2 0.0286(15) 0.0245(15) 0.0442(18) 0.0002(13) 0.0182(14) -0.0011(12)
C9 0.0303(15) 0.0451(18) 0.0268(15) 0.0093(13) 0.0170(13) -0.0001(13)
C52 0.0377(16) 0.0439(18) 0.0342(16) -0.0077(14) 0.0248(14) -0.0130(14)
C10 0.0271(14) 0.0334(16) 0.0339(16) 0.0107(13) 0.0153(13) 0.0014(12)
C51 0.0408(17) 0.0385(17) 0.0316(16) 0.0048(13) 0.0205(14) -0.0015(14)
C50 0.0336(15) 0.0423(18) 0.0322(16) -0.0082(13) 0.0221(13) -0.0117(13)
C47 0.0224(14) 0.0372(17) 0.0307(16) -0.0023(13) 0.0082(12) -0.0007(12)
C46 0.0304(15) 0.0280(15) 0.0281(15) -0.0060(12) 0.0090(12) -0.0062(12)
C4 0.0307(15) 0.0356(17) 0.0393(17) -0.0074(13) 0.0245(13) -0.0040(13)
C20 0.0486(18) 0.0401(18) 0.0366(17) 0.0037(14) 0.0297(15) 0.0106(15)
C23 0.0383(16) 0.0215(15) 0.0514(19) 0.0028(13) 0.0285(15) -0.0001(13)
C21 0.0460(19) 0.052(2) 0.0365(18) 0.0099(15) 0.0244(15) 0.0163(16)
C24 0.0415(18) 0.0236(16) 0.066(2) 0.0020(15) 0.0290(17) -0.0071(13)
C48 0.0266(15) 0.0491(19) 0.0330(17) -0.0029(14) 0.0111(13) -0.0144(14)
C3 0.0340(16) 0.0310(16) 0.053(2) -0.0093(14) 0.0291(15) -0.0028(13)
C25 0.0386(17) 0.0278(17) 0.072(2) 0.0155(16) 0.0308(17) 0.0064(14)
C22 0.083(3) 0.0333(17) 0.054(2) -0.0060(15) 0.054(2) -0.0116(17)
C26 0.077(3) 0.0220(16) 0.075(3) -0.0020(16) 0.051(2) 0.0041(16)

loop_
_atom_type_symbol
_atom_type_description
_atom_type_scat_dispersion_real
_atom_type_scat_dispersion_imag
_atom_type_scat_source
C C 0.0033 0.0016 'International Tables Vol C Tables 4.2.6.8 and 6.1.1.4'
H H 0.0000 0.0000 'International Tables Vol C Tables 4.2.6.8 and 6.1.1.4'
N N 0.0061 0.0033 'International Tables Vol C Tables 4.2.6.8 and 6.1.1.4'
O O 0.0106 0.0060 'International Tables Vol C Tables 4.2.6.8 and 6.1.1.4'
Zn Zn 0.2839 1.4301 'International Tables Vol C Tables 4.2.6.8 and 6.1.1.4'

loop_
_geom_angle_atom_site_label_1
_geom_angle_atom_site_label_2
_geom_angle_atom_site_label_3
_geom_angle
_geom_angle_site_symmetry_1
_geom_angle_site_symmetry_3
_geom_angle_publ_flag
N5 Zn1 N6 77.02(8) . . ?
N5 Zn1 N4 76.95(8) . . ?
N5 Zn1 N3 112.43(8) . . ?
N5 Zn1 N2 168.79(8) . . ?
N5 Zn1 N1 94.19(8) . . ?
N4 Zn1 N6 152.48(7) . . ?
N4 Zn1 N1 98.21(7) . . ?
N3 Zn1 N6 89.77(7) . . ?
N3 Zn1 N4 92.00(7) . . ?
N3 Zn1 N1 153.07(8) . . ?
N2 Zn1 N6 109.28(8) . . ?
N2 Zn1 N4 97.88(8) . . ?
N2 Zn1 N3 77.40(8) . . ?
N2 Zn1 N1 76.55(8) . . ?
N1 Zn1 N6 92.40(7) . . ?
C44 O3 C37 118.52(19) . . ?
C11 O1 C18 118.9(2) . . ?
C33 N5 Zn1 118.33(15) . . ?
C32 N5 Zn1 119.05(16) . . ?
C32 N5 C33 122.5(2) . . ?
C38 N6 Zn1 111.47(15) . . ?
C38 N6 C39 117.1(2) . . ?
C39 N6 Zn1 131.45(16) . . ?
C31 N4 Zn1 113.11(16) . . ?
C27 N4 Zn1 128.56(17) . . ?
C27 N4 C31 118.3(2) . . ?
C13 N3 Zn1 130.09(16) . . ?
C12 N3 Zn1 112.52(16) . . ?
C12 N3 C13 117.1(2) . . ?
C6 N2 Zn1 119.56(17) . . ?
C6 N2 C7 123.1(2) . . ?
C7 N2 Zn1 117.14(16) . . ?
C5 N1 Zn1 113.86(17) . . ?
C1 N1 Zn1 127.54(18) . . ?
C1 N1 C5 118.5(2) . . ?
N3 C13 C18 122.1(2) . . ?
N3 C13 C14 119.3(2) . . ?
C14 C13 C18 118.7(2) . . ?
N4 C31 C30 122.0(2) . . ?
N4 C31 C32 117.3(2) . . ?
C30 C31 C32 120.7(2) . . ?
N6 C38 C33 119.5(2) . . ?
N6 C38 C37 122.2(2) . . ?
C37 C38 C33 118.3(2) . . ?
C31 C30 H30 120.3 . . ?
C29 C30 C31 119.5(2) . . ?
C29 C30 H30 120.3 . . ?
N5 C33 C38 113.5(2) . . ?
N5 C33 C34 128.2(2) . . ?
C34 C33 C38 118.2(2) . . ?
N3 C12 C7 118.8(2) . . ?
N3 C12 C11 122.2(2) . . ?
C11 C12 C7 119.1(2) . . ?
C43 C42 H42 118.0 . . ?
C43 C42 C41 124.0(2) . . ?
C41 C42 H42 118.0 . . ?
O1 C18 C13 119.6(2) . . ?
O1 C18 C17 118.2(2) . . ?
C17 C18 C13 122.3(2) . . ?
C42 C43 C44 116.2(2) . . ?
C42 C43 C45 122.2(2) . . ?
C44 C43 C45 121.6(2) . . ?
C42 C41 C49 121.7(2) . . ?
C40 C41 C42 117.3(2) . . ?
C40 C41 C49 121.0(2) . . ?
O4 C32 N5 128.8(2) . . ?
O4 C32 C31 118.7(2) . . ?
N5 C32 C31 112.5(2) . . ?
O3 C37 C38 119.9(2) . . ?
O3 C37 C36 117.7(2) . . ?
C36 C37 C38 122.3(2) . . ?
O3 C44 C43 118.2(2) . . ?
O3 C44 C39 119.8(2) . . ?
C43 C44 C39 122.0(2) . . ?
C13 C14 H14 119.3 . . ?
C15 C14 C13 121.3(2) . . ?
C15 C14 H14 119.3 . . ?
O2 C6 N2 129.0(3) . . ?
O2 C6 C5 118.4(2) . . ?
N2 C6 C5 112.6(2) . . ?
N2 C7 C12 114.0(2) . . ?
N2 C7 C8 128.2(2) . . ?
C8 C7 C12 117.7(2) . . ?
N6 C39 C44 121.9(2) . . ?
N6 C39 C40 119.3(2) . . ?
C40 C39 C44 118.8(2) . . ?
C27 C28 H28 120.5 . . ?
C29 C28 H28 120.5 . . ?
C29 C28 C27 119.1(2) . . ?
N4 C27 C28 122.6(2) . . ?
N4 C27 H27 118.7 . . ?
C28 C27 H27 118.7 . . ?
C33 C34 H34 119.5 . . ?
C35 C34 C33 121.0(2) . . ?
C35 C34 H34 119.5 . . ?
C41 C49 C52 111.8(2) . . ?
C41 C49 C50 110.3(2) . . ?
C51 C49 C41 108.5(2) . . ?
C51 C49 C52 109.1(2) . . ?
C51 C49 C50 109.1(2) . . ?
C50 C49 C52 108.0(2) . . ?
C30 C29 C28 118.5(2) . . ?
C30 C29 H29 120.7 . . ?
C28 C29 H29 120.7 . . ?
N1 C5 C6 117.3(2) . . ?
N1 C5 C4 121.8(3) . . ?
C4 C5 C6 120.9(2) . . ?
O1 C11 C12 120.1(2) . . ?
O1 C11 C10 117.6(2) . . ?
C10 C11 C12 122.3(3) . . ?
C41 C40 C39 121.7(2) . . ?
C41 C40 H40 119.2 . . ?
C39 C40 H40 119.2 . . ?
C34 C35 H35 119.3 . . ?
C36 C35 C34 121.4(2) . . ?
C36 C35 H35 119.3 . . ?
C14 C15 C19 120.7(2) . . ?
C14 C15 C16 117.3(2) . . ?
C16 C15 C19 122.0(2) . . ?
C15 C19 C21 108.5(2) . . ?
C20 C19 C15 111.5(2) . . ?
C20 C19 C21 109.3(2) . . ?
C20 C19 C22 107.3(2) . . ?
C22 C19 C15 111.4(2) . . ?
C22 C19 C21 108.8(3) . . ?
C18 C17 C23 122.1(2) . . ?
C16 C17 C18 116.2(2) . . ?
C16 C17 C23 121.7(2) . . ?
N1 C1 H1 118.4 . . ?
N1 C1 C2 123.2(3) . . ?
C2 C1 H1 118.4 . . ?
C15 C16 H16 117.9 . . ?
C17 C16 C15 124.2(2) . . ?
C17 C16 H16 117.9 . . ?
C43 C45 C47 110.8(2) . . ?
C46 C45 C43 109.3(2) . . ?
C46 C45 C47 110.4(2) . . ?
C48 C45 C43 111.6(2) . . ?
C48 C45 C47 107.8(2) . . ?
C48 C45 C46 106.9(2) . . ?
C37 C36 C35 118.6(2) . . ?
C37 C36 H36 120.7 . . ?
C35 C36 H36 120.7 . . ?
C7 C8 H8 119.8 . . ?
C9 C8 C7 120.4(3) . . ?
C9 C8 H8 119.8 . . ?
C1 C2 H2 121.0 . . ?
C3 C2 C1 118.1(3) . . ?
C3 C2 H2 121.0 . . ?
C8 C9 H9 118.9 . . ?
C10 C9 C8 122.3(3) . . ?
C10 C9 H9 118.9 . . ?
C49 C52 H52A 109.5 . . ?
C49 C52 H52B 109.5 . . ?
C49 C52 H52C 109.5 . . ?
H52A C52 H52B 109.5 . . ?
H52A C52 H52C 109.5 . . ?
H52B C52 H52C 109.5 . . ?
C11 C10 C9 118.2(3) . . ?
C11 C10 H10 120.9 . . ?
C9 C10 H10 120.9 . . ?
C49 C51 H51A 109.5 . . ?
C49 C51 H51B 109.5 . . ?
C49 C51 H51C 109.5 . . ?
H51A C51 H51B 109.5 . . ?
H51A C51 H51C 109.5 . . ?
H51B C51 H51C 109.5 . . ?
C49 C50 H50A 109.5 . . ?
C49 C50 H50B 109.5 . . ?
C49 C50 H50C 109.5 . . ?
H50A C50 H50B 109.5 . . ?
H50A C50 H50C 109.5 . . ?
H50B C50 H50C 109.5 . . ?
C45 C47 H47A 109.5 . . ?
C45 C47 H47B 109.5 . . ?
C45 C47 H47C 109.5 . . ?
H47A C47 H47B 109.5 . . ?
H47A C47 H47C 109.5 . . ?
H47B C47 H47C 109.5 . . ?
C45 C46 H46A 109.5 . . ?
C45 C46 H46B 109.5 . . ?
C45 C46 H46C 109.5 . . ?
H46A C46 H46B 109.5 . . ?
H46A C46 H46C 109.5 . . ?
H46B C46 H46C 109.5 . . ?
C5 C4 H4 120.5 . . ?
C3 C4 C5 118.9(3) . . ?
C3 C4 H4 120.5 . . ?
C19 C20 H20A 109.5 . . ?
C19 C20 H20B 109.5 . . ?
C19 C20 H20C 109.5 . . ?
H20A C20 H20B 109.5 . . ?
H20A C20 H20C 109.5 . . ?
H20B C20 H20C 109.5 . . ?
C24 C23 C17 111.0(2) . . ?
C24 C23 C26 106.2(3) . . ?
C25 C23 C17 109.7(2) . . ?
C25 C23 C24 109.9(2) . . ?
C25 C23 C26 108.8(3) . . ?
C26 C23 C17 111.2(2) . . ?
C19 C21 H21A 109.5 . . ?
C19 C21 H21B 109.5 . . ?
C19 C21 H21C 109.5 . . ?
H21A C21 H21B 109.5 . . ?
H21A C21 H21C 109.5 . . ?
H21B C21 H21C 109.5 . . ?
C23 C24 H24A 109.5 . . ?
C23 C24 H24B 109.5 . . ?
C23 C24 H24C 109.5 . . ?
H24A C24 H24B 109.5 . . ?
H24A C24 H24C 109.5 . . ?
H24B C24 H24C 109.5 . . ?
C45 C48 H48A 109.5 . . ?
C45 C48 H48B 109.5 . . ?
C45 C48 H48C 109.5 . . ?
H48A C48 H48B 109.5 . . ?
H48A C48 H48C 109.5 . . ?
H48B C48 H48C 109.5 . . ?
C2 C3 C4 119.5(3) . . ?
C2 C3 H3 120.3 . . ?
C4 C3 H3 120.3 . . ?
C23 C25 H25A 109.5 . . ?
C23 C25 H25B 109.5 . . ?
C23 C25 H25C 109.5 . . ?
H25A C25 H25B 109.5 . . ?
H25A C25 H25C 109.5 . . ?
H25B C25 H25C 109.5 . . ?
C19 C22 H22A 109.5 . . ?
C19 C22 H22B 109.5 . . ?
C19 C22 H22C 109.5 . . ?
H22A C22 H22B 109.5 . . ?
H22A C22 H22C 109.5 . . ?
H22B C22 H22C 109.5 . . ?
C23 C26 H26A 109.5 . . ?
C23 C26 H26B 109.5 . . ?
C23 C26 H26C 109.5 . . ?
H26A C26 H26B 109.5 . . ?
H26A C26 H26C 109.5 . . ?
H26B C26 H26C 109.5 . . ?

loop_
_geom_bond_atom_site_label_1
_geom_bond_atom_site_label_2
_geom_bond_distance
_geom_bond_site_symmetry_2
_geom_bond_publ_flag
Zn1 N5 2.068(2) . ?
Zn1 N6 2.209(2) . ?
Zn1 N4 2.185(2) . ?
Zn1 N3 2.172(2) . ?
Zn1 N2 2.086(2) . ?
Zn1 N1 2.188(2) . ?
O3 C37 1.377(3) . ?
O3 C44 1.376(3) . ?
O1 C18 1.378(3) . ?
O1 C11 1.373(3) . ?
O2 C6 1.235(3) . ?
O4 C32 1.231(3) . ?
N5 C33 1.384(3) . ?
N5 C32 1.354(3) . ?
N6 C38 1.356(3) . ?
N6 C39 1.381(3) . ?
N4 C31 1.345(3) . ?
N4 C27 1.334(3) . ?
N3 C13 1.379(3) . ?
N3 C12 1.360(3) . ?
N2 C6 1.352(3) . ?
N2 C7 1.384(3) . ?
N1 C5 1.343(3) . ?
N1 C1 1.331(3) . ?
C13 C18 1.407(3) . ?
C13 C14 1.399(3) . ?
C31 C30 1.384(3) . ?
C31 C32 1.510(3) . ?
C38 C33 1.442(3) . ?
C38 C37 1.409(3) . ?
C30 H30 0.9500 . ?
C30 C29 1.379(4) . ?
C33 C34 1.396(3) . ?
C12 C7 1.443(3) . ?
C12 C11 1.406(4) . ?
C42 H42 0.9500 . ?
C42 C43 1.396(4) . ?
C42 C41 1.406(3) . ?
C18 C17 1.393(4) . ?
C43 C44 1.402(3) . ?
C43 C45 1.538(3) . ?
C41 C49 1.535(3) . ?
C41 C40 1.382(3) . ?
C37 C36 1.377(4) . ?
C44 C39 1.405(3) . ?
C14 H14 0.9500 . ?
C14 C15 1.388(3) . ?
C6 C5 1.511(4) . ?
C7 C8 1.401(4) . ?
C39 C40 1.400(3) . ?
C28 H28 0.9500 . ?
C28 C27 1.384(4) . ?
C28 C29 1.381(4) . ?
C27 H27 0.9500 . ?
C34 H34 0.9500 . ?
C34 C35 1.389(4) . ?
C49 C52 1.541(3) . ?
C49 C51 1.529(4) . ?
C49 C50 1.540(4) . ?
C29 H29 0.9500 . ?
C5 C4 1.383(4) . ?
C11 C10 1.374(4) . ?
C40 H40 0.9500 . ?
C35 H35 0.9500 . ?
C35 C36 1.388(4) . ?
C15 C19 1.532(4) . ?
C15 C16 1.403(4) . ?
C19 C20 1.531(4) . ?
C19 C21 1.535(4) . ?
C19 C22 1.532(4) . ?
C17 C16 1.392(4) . ?
C17 C23 1.542(4) . ?
C1 H1 0.9500 . ?
C1 C2 1.381(4) . ?
C16 H16 0.9500 . ?
C45 C47 1.542(4) . ?
C45 C46 1.537(4) . ?
C45 C48 1.534(4) . ?
C36 H36 0.9500 . ?
C8 H8 0.9500 . ?
C8 C9 1.396(4) . ?
C2 H2 0.9500 . ?
C2 C3 1.377(4) . ?
C9 H9 0.9500 . ?
C9 C10 1.383(4) . ?
C52 H52A 0.9800 . ?
C52 H52B 0.9800 . ?
C52 H52C 0.9800 . ?
C10 H10 0.9500 . ?
C51 H51A 0.9800 . ?
C51 H51B 0.9800 . ?
C51 H51C 0.9800 . ?
C50 H50A 0.9800 . ?
C50 H50B 0.9800 . ?
C50 H50C 0.9800 . ?
C47 H47A 0.9800 . ?
C47 H47B 0.9800 . ?
C47 H47C 0.9800 . ?
C46 H46A 0.9800 . ?
C46 H46B 0.9800 . ?
C46 H46C 0.9800 . ?
C4 H4 0.9500 . ?
C4 C3 1.381(4) . ?
C20 H20A 0.9800 . ?
C20 H20B 0.9800 . ?
C20 H20C 0.9800 . ?
C23 C24 1.532(4) . ?
C23 C25 1.526(4) . ?
C23 C26 1.537(4) . ?
C21 H21A 0.9800 . ?
C21 H21B 0.9800 . ?
C21 H21C 0.9800 . ?
C24 H24A 0.9800 . ?
C24 H24B 0.9800 . ?
C24 H24C 0.9800 . ?
C48 H48A 0.9800 . ?
C48 H48B 0.9800 . ?
C48 H48C 0.9800 . ?
C3 H3 0.9500 . ?
C25 H25A 0.9800 . ?
C25 H25B 0.9800 . ?
C25 H25C 0.9800 . ?
C22 H22A 0.9800 . ?
C22 H22B 0.9800 . ?
C22 H22C 0.9800 . ?
C26 H26A 0.9800 . ?
C26 H26B 0.9800 . ?
C26 H26C 0.9800 . ?

loop_
_geom_torsion_atom_site_label_1
_geom_torsion_atom_site_label_2
_geom_torsion_atom_site_label_3
_geom_torsion_atom_site_label_4
_geom_torsion
_geom_torsion_site_symmetry_1
_geom_torsion_site_symmetry_2
_geom_torsion_site_symmetry_3
_geom_torsion_site_symmetry_4
_geom_torsion_publ_flag
Zn1 N5 C33 C38 4.1(3) . . . . ?
Zn1 N5 C33 C34 -177.4(2) . . . . ?
Zn1 N5 C32 O4 169.8(2) . . . . ?
Zn1 N5 C32 C31 -11.6(3) . . . . ?
Zn1 N6 C38 C33 2.3(3) . . . . ?
Zn1 N6 C38 C37 -177.59(19) . . . . ?
Zn1 N6 C39 C44 175.96(17) . . . . ?
Zn1 N6 C39 C40 -5.8(3) . . . . ?
Zn1 N4 C31 C30 179.64(18) . . . . ?
Zn1 N4 C31 C32 2.1(3) . . . . ?
Zn1 N4 C27 C28 -178.30(18) . . . . ?
Zn1 N3 C13 C18 172.21(17) . . . . ?
Zn1 N3 C13 C14 -7.7(3) . . . . ?
Zn1 N3 C12 C7 4.8(3) . . . . ?
Zn1 N3 C12 C11 -174.41(19) . . . . ?
Zn1 N2 C6 O2 177.3(2) . . . . ?
Zn1 N2 C6 C5 -4.3(3) . . . . ?
Zn1 N2 C7 C12 1.6(3) . . . . ?
Zn1 N2 C7 C8 178.3(2) . . . . ?
Zn1 N1 C5 C6 -1.9(3) . . . . ?
Zn1 N1 C5 C4 176.60(19) . . . . ?
Zn1 N1 C1 C2 -174.94(19) . . . . ?
O3 C37 C36 C35 178.3(2) . . . . ?
O3 C44 C39 N6 -0.4(4) . . . . ?
O3 C44 C39 C40 -178.7(2) . . . . ?
O1 C18 C17 C16 178.1(2) . . . . ?
O1 C18 C17 C23 -2.0(4) . . . . ?
O1 C11 C10 C9 -178.6(2) . . . . ?
O2 C6 C5 N1 -177.4(2) . . . . ?
O2 C6 C5 C4 4.0(4) . . . . ?
N5 C33 C34 C35 -177.6(2) . . . . ?
N6 C38 C33 N5 -4.2(3) . . . . ?
N6 C38 C33 C34 177.1(2) . . . . ?
N6 C38 C37 O3 3.7(4) . . . . ?
N6 C38 C37 C36 -176.9(2) . . . . ?
N6 C39 C40 C41 -177.7(2) . . . . ?
N4 C31 C30 C29 -1.3(4) . . . . ?
N4 C31 C32 O4 -175.5(2) . . . . ?
N4 C31 C32 N5 5.8(3) . . . . ?
N3 C13 C18 O1 2.4(4) . . . . ?
N3 C13 C18 C17 -177.1(2) . . . . ?
N3 C13 C14 C15 179.1(2) . . . . ?
N3 C12 C7 N2 -4.4(3) . . . . ?
N3 C12 C7 C8 178.6(2) . . . . ?
N3 C12 C11 O1 -0.3(4) . . . . ?
N3 C12 C11 C10 -179.7(2) . . . . ?
N2 C6 C5 N1 4.0(3) . . . . ?
N2 C6 C5 C4 -174.5(2) . . . . ?
N2 C7 C8 C9 -175.2(2) . . . . ?
N1 C5 C4 C3 -1.0(4) . . . . ?
N1 C1 C2 C3 -1.1(4) . . . . ?
C13 N3 C12 C7 179.2(2) . . . . ?
C13 N3 C12 C11 0.0(3) . . . . ?
C13 C18 C17 C16 -2.5(4) . . . . ?
C13 C18 C17 C23 177.4(2) . . . . ?
C13 C14 C15 C19 -178.1(2) . . . . ?
C13 C14 C15 C16 -1.3(4) . . . . ?
C31 N4 C27 C28 0.2(4) . . . . ?
C31 C30 C29 C28 0.6(4) . . . . ?
C38 N6 C39 C44 -4.1(3) . . . . ?
C38 N6 C39 C40 174.1(2) . . . . ?
C38 C33 C34 C35 0.8(4) . . . . ?
C38 C37 C36 C35 -1.1(4) . . . . ?
C30 C31 C32 O4 7.0(4) . . . . ?
C30 C31 C32 N5 -171.8(2) . . . . ?
C33 N5 C32 O4 -6.8(4) . . . . ?
C33 N5 C32 C31 171.8(2) . . . . ?
C33 C38 C37 O3 -176.2(2) . . . . ?
C33 C38 C37 C36 3.2(4) . . . . ?
C33 C34 C35 C36 1.3(4) . . . . ?
C12 N3 C13 C18 -1.0(3) . . . . ?
C12 N3 C13 C14 179.1(2) . . . . ?
C12 C7 C8 C9 1.4(4) . . . . ?
C12 C11 C10 C9 0.9(4) . . . . ?
C42 C43 C44 O3 178.3(2) . . . . ?
C42 C43 C44 C39 -1.6(4) . . . . ?
C42 C43 C45 C47 -122.1(3) . . . . ?
C42 C43 C45 C46 116.1(3) . . . . ?
C42 C43 C45 C48 -1.9(4) . . . . ?
C42 C41 C49 C52 20.9(3) . . . . ?
C42 C41 C49 C51 -99.5(3) . . . . ?
C42 C41 C49 C50 141.1(2) . . . . ?
C42 C41 C40 C39 -1.9(4) . . . . ?
C18 O1 C11 C12 1.6(3) . . . . ?
C18 O1 C11 C10 -178.9(2) . . . . ?
C18 C13 C14 C15 -0.8(4) . . . . ?
C18 C17 C16 C15 0.2(4) . . . . ?
C18 C17 C23 C24 -55.4(4) . . . . ?
C18 C17 C23 C25 66.3(3) . . . . ?
C18 C17 C23 C26 -173.4(3) . . . . ?
C43 C42 C41 C49 179.2(2) . . . . ?
C43 C42 C41 C40 1.5(4) . . . . ?
C43 C44 C39 N6 179.5(2) . . . . ?
C43 C44 C39 C40 1.2(4) . . . . ?
C41 C42 C43 C44 0.2(4) . . . . ?
C41 C42 C43 C45 -179.3(2) . . . . ?
C32 N5 C33 C38 -179.3(2) . . . . ?
C32 N5 C33 C34 -0.8(4) . . . . ?
C32 C31 C30 C29 176.1(2) . . . . ?
C37 O3 C44 C43 -173.3(2) . . . . ?
C37 O3 C44 C39 6.6(3) . . . . ?
C37 C38 C33 N5 175.7(2) . . . . ?
C37 C38 C33 C34 -3.0(3) . . . . ?
C44 O3 C37 C38 -8.2(3) . . . . ?
C44 O3 C37 C36 172.4(2) . . . . ?
C44 C43 C45 C47 58.5(3) . . . . ?
C44 C43 C45 C46 -63.3(3) . . . . ?
C44 C43 C45 C48 178.7(2) . . . . ?
C44 C39 C40 C41 0.6(4) . . . . ?
C14 C13 C18 O1 -177.7(2) . . . . ?
C14 C13 C18 C17 2.8(4) . . . . ?
C14 C15 C19 C20 -158.8(2) . . . . ?
C14 C15 C19 C21 80.8(3) . . . . ?
C14 C15 C19 C22 -38.9(3) . . . . ?
C14 C15 C16 C17 1.6(4) . . . . ?
C6 N2 C7 C12 -173.3(2) . . . . ?
C6 N2 C7 C8 3.4(4) . . . . ?
C6 C5 C4 C3 177.5(2) . . . . ?
C7 N2 C6 O2 -7.9(4) . . . . ?
C7 N2 C6 C5 170.5(2) . . . . ?
C7 C12 C11 O1 -179.5(2) . . . . ?
C7 C12 C11 C10 1.1(4) . . . . ?
C7 C8 C9 C10 0.5(4) . . . . ?
C39 N6 C38 C33 -177.6(2) . . . . ?
C39 N6 C38 C37 2.5(3) . . . . ?
C27 N4 C31 C30 1.0(4) . . . . ?
C27 N4 C31 C32 -176.6(2) . . . . ?
C27 C28 C29 C30 0.5(4) . . . . ?
C34 C35 C36 C37 -1.2(4) . . . . ?
C49 C41 C40 C39 -179.6(2) . . . . ?
C29 C28 C27 N4 -0.9(4) . . . . ?
C5 N1 C1 C2 0.6(4) . . . . ?
C5 C4 C3 C2 0.4(4) . . . . ?
C11 O1 C18 C13 -2.6(3) . . . . ?
C11 O1 C18 C17 176.9(2) . . . . ?
C11 C12 C7 N2 174.9(2) . . . . ?
C11 C12 C7 C8 -2.2(3) . . . . ?
C40 C41 C49 C52 -161.5(2) . . . . ?
C40 C41 C49 C51 78.2(3) . . . . ?
C40 C41 C49 C50 -41.3(3) . . . . ?
C19 C15 C16 C17 178.4(2) . . . . ?
C1 N1 C5 C6 -178.1(2) . . . . ?
C1 N1 C5 C4 0.4(4) . . . . ?
C1 C2 C3 C4 0.5(4) . . . . ?
C16 C15 C19 C20 24.5(4) . . . . ?
C16 C15 C19 C21 -95.9(3) . . . . ?
C16 C15 C19 C22 144.3(3) . . . . ?
C16 C17 C23 C24 124.5(3) . . . . ?
C16 C17 C23 C25 -113.8(3) . . . . ?
C16 C17 C23 C26 6.5(4) . . . . ?
C45 C43 C44 O3 -2.3(4) . . . . ?
C45 C43 C44 C39 177.9(2) . . . . ?
C8 C9 C10 C11 -1.7(4) . . . . ?
C23 C17 C16 C15 -179.7(3) . . . . ?
